data_7063181
loop_
_publ_author_name
'Jat, Ram Singh'
'Singh, Gautami'
'Bhanuchandra, M.'

_publ_section_title
;
 KHMDS mediated ring-opening/reconstruction of anthranils with
 arylacetonitriles: synthesis of multisubstituted 2-aminoquinoline
 N-oxides
;
_journal_issue 19
_journal_name_full 'New Journal of Chemistry'
_journal_page_first 8574
_journal_page_last 8577
_journal_paper_doi 10.1039/D4NJ00311J
_journal_volume 48
_journal_year 2024
_chemical_formula_sum 'C15 H12 N2 O'
_chemical_formula_weight 236.27
_chemical_name_systematic 3a
_space_group_crystal_system monoclinic
_space_group_IT_number 14
_space_group_name_Hall '-P 2ybc'
_space_group_name_H-M_alt 'P 1 21/c 1'
_atom_sites_solution_hydrogens geom
_audit_creation_method SHELXL-2018/3
_audit_update_record
;
2024-03-01 deposited with the CCDC.	2024-04-24 downloaded from the CCDC.
;
_cell_angle_alpha 90
_cell_angle_beta 103.094(3)
_cell_angle_gamma 90
_cell_formula_units_Z 4
_cell_length_a 10.8378(11)
_cell_length_b 7.4709(7)
_cell_length_c 15.5056(15)
_cell_measurement_reflns_used 7065
_cell_measurement_temperature 297(2)
_cell_measurement_theta_max 25.48
_cell_measurement_theta_min 2.94
_cell_volume 1222.8(2)
_computing_cell_refinement 'APEX3/SAINT (Bruker, 2016)'
_computing_data_collection 'APEX3(Bruker, 2016)'
_computing_data_reduction 'SAINT/XPREP (Bruker, 2016)'
_computing_molecular_graphics 'ORTEP3 (Farrugia, 1997) and Mercury (Bruno et al., 2002)'
_computing_publication_material 'SHELXL-2014/7 (Sheldrick, 2014)'
_computing_structure_refinement 'SHELXL-2018/3 (Sheldrick, 2018)'
_computing_structure_solution 'SHELXT 2018/2 (Sheldrick, 2018)'
_diffrn_ambient_temperature 297(2)
_diffrn_measured_fraction_theta_full 0.999
_diffrn_measured_fraction_theta_max 0.998
_diffrn_measurement_device_type 'Bruker axs kappa apex3 PHOTON II Diffractometer'
_diffrn_measurement_method '\f and \w scans'
_diffrn_radiation_type MoK\a
_diffrn_radiation_wavelength 0.71073
_diffrn_reflns_av_R_equivalents 0.0836
_diffrn_reflns_av_unetI/netI 0.0272
_diffrn_reflns_Laue_measured_fraction_full 0.999
_diffrn_reflns_Laue_measured_fraction_max 0.998
_diffrn_reflns_limit_h_max 13
_diffrn_reflns_limit_h_min -13
_diffrn_reflns_limit_k_max 9
_diffrn_reflns_limit_k_min -9
_diffrn_reflns_limit_l_max 18
_diffrn_reflns_limit_l_min -18
_diffrn_reflns_number 36266
_diffrn_reflns_point_group_measured_fraction_full 0.999
_diffrn_reflns_point_group_measured_fraction_max 0.998
_diffrn_reflns_theta_full 25.242
_diffrn_reflns_theta_max 25.699
_diffrn_reflns_theta_min 3.042
_diffrn_source 'fine focus sealed tube'
_exptl_absorpt_coefficient_mu 0.082
_exptl_absorpt_correction_T_max 0.745
_exptl_absorpt_correction_T_min 0.669
_exptl_absorpt_correction_type multi-scan
_exptl_absorpt_process_details 'SADABS, Bruker 2016'
_exptl_crystal_colour yellow
_exptl_crystal_density_diffrn 1.283
_exptl_crystal_description plate
_exptl_crystal_F_000 496
_exptl_crystal_size_max 0.586
_exptl_crystal_size_mid 0.230
_exptl_crystal_size_min 0.013
_refine_diff_density_max 0.212
_refine_diff_density_min -0.339
_refine_diff_density_rms 0.065
_refine_ls_extinction_method none
_refine_ls_goodness_of_fit_ref 1.175
_refine_ls_hydrogen_treatment constr
_refine_ls_matrix_type full
_refine_ls_number_parameters 163
_refine_ls_number_reflns 2315
_refine_ls_number_restraints 0
_refine_ls_restrained_S_all 1.175
_refine_ls_R_factor_all 0.0894
_refine_ls_R_factor_gt 0.0708
_refine_ls_shift/su_max 0.000
_refine_ls_shift/su_mean 0.000
_refine_ls_structure_factor_coef Fsqd
_refine_ls_weighting_details 'w=1/[\s^2^(Fo^2^)+(0.1013P)^2^+0.4108P] where P=(Fo^2^+2Fc^2^)/3'
_refine_ls_weighting_scheme calc
_refine_ls_wR_factor_gt 0.1826
_refine_ls_wR_factor_ref 0.1948
_reflns_Friedel_coverage 0.000
_reflns_number_gt 1862
_reflns_number_total 2315
_reflns_threshold_expression 'I > 2\s(I)'
_cod_data_source_file d4nj00311j2.cif
_cod_data_source_block compound3a
_cod_depositor_comments 'Adding full bibliography for 7063181--7063182.cif.'
_cod_original_sg_symbol_H-M 'P 21/c'
_cod_database_code 7063181
_shelx_shelxl_version_number 2018/3
_shelx_space_group_comment
;
The symmetry employed for this shelxl refinement is uniquely defined
by the following loop, which should always be used as a source of
symmetry information in preference to the above space-group names.
They are only intended as comments.
;
_shelx_estimated_absorpt_t_min 0.953
_shelx_estimated_absorpt_t_max 0.999

loop_
_space_group_symop_operation_xyz
'x, y, z'
'-x, y+1/2, -z+1/2'
'-x, -y, -z'
'x, -y-1/2, z-1/2'

loop_
_atom_site_label
_atom_site_type_symbol
_atom_site_fract_x
_atom_site_fract_y
_atom_site_fract_z
_atom_site_U_iso_or_equiv
_atom_site_adp_type
_atom_site_occupancy
_atom_site_site_symmetry_order
_atom_site_calc_flag
_atom_site_refinement_flags_posn
_atom_site_refinement_flags_adp
_atom_site_refinement_flags_occupancy
_atom_site_disorder_assembly
_atom_site_disorder_group
C1 C 0.1580(2) 0.5808(3) 0.30416(15) 0.0294(6) Uani 1 1 d . . . . .
C2 C 0.2339(2) 0.5318(3) 0.38926(15) 0.0320(6) Uani 1 1 d . . . . .
C3 C 0.3416(2) 0.6259(4) 0.42229(16) 0.0374(6) Uani 1 1 d . . . . .
H3 H 0.390474 0.596257 0.477860 0.045 Uiso 1 1 calc R U . . .
C4 C 0.3814(2) 0.7670(3) 0.37468(17) 0.0363(6) Uani 1 1 d . . . . .
C5 C 0.4938(3) 0.8656(4) 0.4054(2) 0.0517(8) Uani 1 1 d . . . . .
H5 H 0.546385 0.836893 0.459840 0.062 Uiso 1 1 calc R U . . .
C6 C 0.5265(3) 1.0014(5) 0.3571(2) 0.0608(9) Uani 1 1 d . . . . .
H6 H 0.600568 1.065599 0.378705 0.073 Uiso 1 1 calc R U . . .
C7 C 0.4488(3) 1.0451(4) 0.2748(2) 0.0550(8) Uani 1 1 d . . . . .
H7 H 0.471401 1.139099 0.242168 0.066 Uiso 1 1 calc R U . . .
C8 C 0.3400(3) 0.9510(4) 0.24167(18) 0.0412(7) Uani 1 1 d . . . . .
H8 H 0.289453 0.979618 0.186520 0.049 Uiso 1 1 calc R U . . .
C9 C 0.3058(2) 0.8123(3) 0.29131(16) 0.0316(6) Uani 1 1 d . . . . .
C10 C 0.1942(2) 0.3791(3) 0.43877(15) 0.0321(6) Uani 1 1 d . . . . .
C11 C 0.2015(3) 0.2044(4) 0.40981(18) 0.0397(6) Uani 1 1 d . . . . .
H11 H 0.225320 0.182618 0.356798 0.048 Uiso 1 1 calc R U . . .
C12 C 0.1736(3) 0.0631(4) 0.4593(2) 0.0456(7) Uani 1 1 d . . . . .
H12 H 0.177965 -0.053392 0.439095 0.055 Uiso 1 1 calc R U . . .
C13 C 0.1394(3) 0.0928(4) 0.53851(19) 0.0479(7) Uani 1 1 d . . . . .
H13 H 0.122841 -0.003023 0.572454 0.057 Uiso 1 1 calc R U . . .
C14 C 0.1300(3) 0.2651(4) 0.5666(2) 0.0542(8) Uani 1 1 d . . . . .
H14 H 0.105214 0.285953 0.619380 0.065 Uiso 1 1 calc R U . . .
C15 C 0.1571(3) 0.4085(4) 0.51743(17) 0.0435(7) Uani 1 1 d . . . . .
H15 H 0.150433 0.524829 0.537232 0.052 Uiso 1 1 calc R U . . .
N1 N 0.19467(18) 0.7169(3) 0.25892(12) 0.0284(5) Uani 1 1 d . . . . .
N2 N 0.0493(2) 0.5016(3) 0.26575(14) 0.0416(6) Uani 1 1 d . . . . .
H2A H 0.007235 0.538302 0.215011 0.050 Uiso 1 1 calc R U . . .
H2B H 0.021301 0.413855 0.291681 0.050 Uiso 1 1 calc R U . . .
O1 O 0.12090(17) 0.7607(2) 0.18068(11) 0.0391(5) Uani 1 1 d . . . . .

loop_
_atom_site_aniso_label
_atom_site_aniso_U_11
_atom_site_aniso_U_22
_atom_site_aniso_U_33
_atom_site_aniso_U_23
_atom_site_aniso_U_13
_atom_site_aniso_U_12
C1 0.0276(12) 0.0319(13) 0.0271(11) -0.0043(10) 0.0032(9) 0.0048(10)
C2 0.0332(13) 0.0335(13) 0.0275(12) -0.0016(10) 0.0034(10) 0.0057(10)
C3 0.0366(13) 0.0408(15) 0.0292(12) 0.0027(11) -0.0042(10) 0.0047(11)
C4 0.0306(13) 0.0385(14) 0.0366(13) -0.0025(11) 0.0007(10) 0.0023(11)
C5 0.0387(15) 0.0579(19) 0.0513(17) -0.0001(15) -0.0049(13) -0.0069(14)
C6 0.0428(17) 0.062(2) 0.073(2) 0.0017(18) 0.0035(16) -0.0174(15)
C7 0.0525(18) 0.0501(18) 0.066(2) 0.0076(16) 0.0207(15) -0.0130(15)
C8 0.0411(15) 0.0422(16) 0.0421(15) 0.0059(12) 0.0127(12) 0.0028(12)
C9 0.0280(12) 0.0330(13) 0.0342(13) -0.0044(11) 0.0080(10) 0.0050(10)
C10 0.0289(12) 0.0378(14) 0.0259(12) 0.0019(10) -0.0019(9) 0.0034(10)
C11 0.0406(14) 0.0404(15) 0.0376(14) -0.0024(12) 0.0078(11) 0.0026(12)
C12 0.0412(15) 0.0337(14) 0.0586(18) 0.0051(13) 0.0043(13) 0.0018(12)
C13 0.0418(15) 0.0540(18) 0.0451(16) 0.0174(14) 0.0038(12) -0.0064(14)
C14 0.0621(19) 0.066(2) 0.0367(15) 0.0009(15) 0.0168(14) -0.0081(16)
C15 0.0525(16) 0.0418(16) 0.0356(14) -0.0029(12) 0.0087(12) -0.0009(13)
N1 0.0293(10) 0.0320(11) 0.0229(9) 0.0007(8) 0.0035(8) 0.0069(8)
N2 0.0399(12) 0.0455(13) 0.0329(11) 0.0070(10) -0.0056(9) -0.0091(10)
O1 0.0428(10) 0.0445(11) 0.0253(9) 0.0049(8) -0.0026(7) 0.0056(8)

loop_
_atom_type_symbol
_atom_type_description
_atom_type_scat_dispersion_real
_atom_type_scat_dispersion_imag
_atom_type_scat_source
C C 0.0033 0.0016 'International Tables Vol C Tables 4.2.6.8 and 6.1.1.4'
H H 0.0000 0.0000 'International Tables Vol C Tables 4.2.6.8 and 6.1.1.4'
N N 0.0061 0.0033 'International Tables Vol C Tables 4.2.6.8 and 6.1.1.4'
O O 0.0106 0.0060 'International Tables Vol C Tables 4.2.6.8 and 6.1.1.4'

loop_
_geom_angle_atom_site_label_1
_geom_angle_atom_site_label_2
_geom_angle_atom_site_label_3
_geom_angle
_geom_angle_site_symmetry_1
_geom_angle_site_symmetry_3
_geom_angle_publ_flag
N2 C1 N1 116.0(2) . . ?
N2 C1 C2 124.2(2) . . ?
N1 C1 C2 119.7(2) . . ?
C3 C2 C1 118.6(2) . . ?
C3 C2 C10 121.7(2) . . ?
C1 C2 C10 119.7(2) . . ?
C2 C3 C4 121.9(2) . . ?
C2 C3 H3 119.1 . . ?
C4 C3 H3 119.1 . . ?
C9 C4 C3 118.6(2) . . ?
C9 C4 C5 117.6(3) . . ?
C3 C4 C5 123.8(2) . . ?
C6 C5 C4 121.2(3) . . ?
C6 C5 H5 119.4 . . ?
C4 C5 H5 119.4 . . ?
C5 C6 C7 120.0(3) . . ?
C5 C6 H6 120.0 . . ?
C7 C6 H6 120.0 . . ?
C8 C7 C6 120.8(3) . . ?
C8 C7 H7 119.6 . . ?
C6 C7 H7 119.6 . . ?
C7 C8 C9 119.3(3) . . ?
C7 C8 H8 120.3 . . ?
C9 C8 H8 120.3 . . ?
C8 C9 N1 120.0(2) . . ?
C8 C9 C4 121.1(2) . . ?
N1 C9 C4 119.0(2) . . ?
C15 C10 C11 118.9(2) . . ?
C15 C10 C2 120.4(2) . . ?
C11 C10 C2 120.5(2) . . ?
C12 C11 C10 120.3(3) . . ?
C12 C11 H11 119.9 . . ?
C10 C11 H11 119.9 . . ?
C11 C12 C13 120.7(3) . . ?
C11 C12 H12 119.7 . . ?
C13 C12 H12 119.7 . . ?
C14 C13 C12 119.3(3) . . ?
C14 C13 H13 120.4 . . ?
C12 C13 H13 120.4 . . ?
C13 C14 C15 120.7(3) . . ?
C13 C14 H14 119.6 . . ?
C15 C14 H14 119.6 . . ?
C14 C15 C10 120.2(3) . . ?
C14 C15 H15 119.9 . . ?
C10 C15 H15 119.9 . . ?
O1 N1 C1 118.18(19) . . ?
O1 N1 C9 119.62(19) . . ?
C1 N1 C9 122.20(19) . . ?
C1 N2 H2A 120.0 . . ?
C1 N2 H2B 120.0 . . ?
H2A N2 H2B 120.0 . . ?

loop_
_geom_bond_atom_site_label_1
_geom_bond_atom_site_label_2
_geom_bond_distance
_geom_bond_site_symmetry_2
_geom_bond_publ_flag
C1 N2 1.331(3) . ?
C1 N1 1.346(3) . ?
C1 C2 1.436(3) . ?
C2 C3 1.359(3) . ?
C2 C10 1.492(3) . ?
C3 C4 1.409(4) . ?
C3 H3 0.9300 . ?
C4 C9 1.406(3) . ?
C4 C5 1.411(4) . ?
C5 C6 1.355(4) . ?
C5 H5 0.9300 . ?
C6 C7 1.399(5) . ?
C6 H6 0.9300 . ?
C7 C8 1.369(4) . ?
C7 H7 0.9300 . ?
C8 C9 1.390(4) . ?
C8 H8 0.9300 . ?
C9 N1 1.392(3) . ?
C10 C15 1.385(4) . ?
C10 C11 1.388(4) . ?
C11 C12 1.378(4) . ?
C11 H11 0.9300 . ?
C12 C13 1.379(4) . ?
C12 H12 0.9300 . ?
C13 C14 1.370(4) . ?
C13 H13 0.9300 . ?
C14 C15 1.385(4) . ?
C14 H14 0.9300 . ?
C15 H15 0.9300 . ?
N1 O1 1.334(2) . ?
N2 H2A 0.8600 . ?
N2 H2B 0.8600 . ?

loop_
_geom_hbond_atom_site_label_D
_geom_hbond_atom_site_label_H
_geom_hbond_atom_site_label_A
_geom_hbond_distance_DH
_geom_hbond_distance_HA
_geom_hbond_distance_DA
_geom_hbond_angle_DHA
_geom_hbond_site_symmetry_A
_geom_hbond_publ_flag
N2 H2B O1 0.86 2.04 2.834(3) 152.8 2_545 yes

loop_
_geom_torsion_atom_site_label_1
_geom_torsion_atom_site_label_2
_geom_torsion_atom_site_label_3
_geom_torsion_atom_site_label_4
_geom_torsion
_geom_torsion_site_symmetry_1
_geom_torsion_site_symmetry_2
_geom_torsion_site_symmetry_3
_geom_torsion_site_symmetry_4
_geom_torsion_publ_flag
N2 C1 C2 C3 -178.5(2) . . . . ?
N1 C1 C2 C3 0.3(3) . . . . ?
N2 C1 C2 C10 2.1(4) . . . . ?
N1 C1 C2 C10 -179.1(2) . . . . ?
C1 C2 C3 C4 -1.2(4) . . . . ?
C10 C2 C3 C4 178.2(2) . . . . ?
C2 C3 C4 C9 0.9(4) . . . . ?
C2 C3 C4 C5 -178.6(3) . . . . ?
C9 C4 C5 C6 1.2(4) . . . . ?
C3 C4 C5 C6 -179.3(3) . . . . ?
C4 C5 C6 C7 -0.6(5) . . . . ?
C5 C6 C7 C8 -0.6(5) . . . . ?
C6 C7 C8 C9 0.9(5) . . . . ?
C7 C8 C9 N1 179.2(2) . . . . ?
C7 C8 C9 C4 -0.2(4) . . . . ?
C3 C4 C9 C8 179.6(2) . . . . ?
C5 C4 C9 C8 -0.9(4) . . . . ?
C3 C4 C9 N1 0.2(4) . . . . ?
C5 C4 C9 N1 179.7(2) . . . . ?
C3 C2 C10 C15 67.2(3) . . . . ?
C1 C2 C10 C15 -113.4(3) . . . . ?
C3 C2 C10 C11 -108.6(3) . . . . ?
C1 C2 C10 C11 70.8(3) . . . . ?
C15 C10 C11 C12 -0.7(4) . . . . ?
C2 C10 C11 C12 175.2(2) . . . . ?
C10 C11 C12 C13 -0.7(4) . . . . ?
C11 C12 C13 C14 1.7(4) . . . . ?
C12 C13 C14 C15 -1.4(5) . . . . ?
C13 C14 C15 C10 0.0(4) . . . . ?
C11 C10 C15 C14 1.0(4) . . . . ?
C2 C10 C15 C14 -174.9(2) . . . . ?
N2 C1 N1 O1 -0.1(3) . . . . ?
C2 C1 N1 O1 -179.0(2) . . . . ?
N2 C1 N1 C9 179.7(2) . . . . ?
C2 C1 N1 C9 0.8(3) . . . . ?
C8 C9 N1 O1 -0.7(3) . . . . ?
C4 C9 N1 O1 178.8(2) . . . . ?
C8 C9 N1 C1 179.5(2) . . . . ?
C4 C9 N1 C1 -1.0(3) . . . . ?
